data_4082183
loop_
_publ_author_name
'Andrews, Philip C.'
'Blair, Victoria L.'
'Border, Emily C.'
'Peatt, Anna C.'
'MacLellan, Jonathan G.'
'Thompson, Christopher D.'

_publ_section_title
;
 Alkali-Metal-Induced C--C Bond Cleavage and CH4Elimination in the Amido
 \\rightarrow Aza-Allyl Transformation of the
 (S)-N-\a-(Methylbenzyl)benzylamido Anion
;
_journal_issue 24
_journal_name_full Organometallics
_journal_page_first 7509
_journal_paper_doi 10.1021/om400997b
_journal_volume 32
_journal_year 2013
_chemical_formula_moiety 'C25 H38 N3 Na O'
_chemical_formula_sum 'C25 H38 N3 Na O'
_chemical_formula_weight 419.57
_chemical_name_systematic
;
 ?
;
_space_group_IT_number 14
_symmetry_cell_setting monoclinic
_symmetry_space_group_name_Hall '-P 2ybc'
_symmetry_space_group_name_H-M 'P 1 21/c 1'
_atom_sites_solution_hydrogens geom
_atom_sites_solution_primary direct
_atom_sites_solution_secondary difmap
_audit_creation_method SHELXL-97
_cell_angle_alpha 90.00
_cell_angle_beta 111.45(3)
_cell_angle_gamma 90.00
_cell_formula_units_Z 4
_cell_length_a 8.9550(18)
_cell_length_b 24.658(5)
_cell_length_c 11.937(2)
_cell_measurement_reflns_used 2.47
_cell_measurement_temperature 123(2)
_cell_measurement_theta_max 5975
_cell_measurement_theta_min 28.34
_cell_volume 2453.3(10)
_computing_cell_refinement DENZO-SMN
_computing_data_collection 'Nonius Collect'
_computing_data_reduction Nonius
_computing_molecular_graphics 'X-Seed / POV-Ray'
_computing_publication_material 'Microsoft Office 2000'
_computing_structure_refinement 'SHELXL-97 (Sheldrick, 1997)'
_computing_structure_solution 'SHELXS-97 (Sheldrick, 1990)'
_diffrn_ambient_temperature 123(2)
_diffrn_measured_fraction_theta_full 0.998
_diffrn_measured_fraction_theta_max 0.998
_diffrn_measurement_device_type 'Nonius Kappa CCD'
_diffrn_measurement_method 'psi and omega scans'
_diffrn_radiation_monochromator graphite
_diffrn_radiation_source 'fine-focus sealed tube'
_diffrn_radiation_type MoK\a
_diffrn_radiation_wavelength 0.71073
_diffrn_reflns_av_R_equivalents 0.1252
_diffrn_reflns_av_sigmaI/netI 0.0841
_diffrn_reflns_limit_h_max 10
_diffrn_reflns_limit_h_min -10
_diffrn_reflns_limit_k_max 29
_diffrn_reflns_limit_k_min -29
_diffrn_reflns_limit_l_max 14
_diffrn_reflns_limit_l_min -14
_diffrn_reflns_number 28309
_diffrn_reflns_theta_full 25.00
_diffrn_reflns_theta_max 25.00
_diffrn_reflns_theta_min 2.47
_diffrn_standards_number 0
_exptl_absorpt_coefficient_mu 0.085
_exptl_absorpt_correction_type none
_exptl_absorpt_process_details none
_exptl_crystal_colour 'red green'
_exptl_crystal_density_diffrn 1.136
_exptl_crystal_density_method 'not measured'
_exptl_crystal_description needle
_exptl_crystal_F_000 912
_exptl_crystal_size_max 0.16
_exptl_crystal_size_mid 0.10
_exptl_crystal_size_min 0.10
_refine_diff_density_max 1.080
_refine_diff_density_min -0.315
_refine_diff_density_rms 0.056
_refine_ls_extinction_method none
_refine_ls_goodness_of_fit_ref 1.103
_refine_ls_hydrogen_treatment constr
_refine_ls_matrix_type full
_refine_ls_number_parameters 276
_refine_ls_number_reflns 4321
_refine_ls_number_restraints 0
_refine_ls_restrained_S_all 1.103
_refine_ls_R_factor_all 0.1302
_refine_ls_R_factor_gt 0.0703
_refine_ls_shift/su_max 0.000
_refine_ls_shift/su_mean 0.000
_refine_ls_structure_factor_coef Fsqd
_refine_ls_weighting_details 'calc w=1/[\s^2^(Fo^2^)+(0.1025P)^2^+0.3163P] where P=(Fo^2^+2Fc^2^)/3'
_refine_ls_weighting_scheme calc
_refine_ls_wR_factor_gt 0.1774
_refine_ls_wR_factor_ref 0.2061
_reflns_number_gt 2615
_reflns_number_total 4321
_reflns_threshold_expression >2sigma(I)
_cod_data_source_file om400997b_si_002.cif
_cod_data_source_block snatmthf
_cod_original_cell_volume 2453.4(9)
_cod_original_sg_symbol_H-M P21/c
_cod_database_code 4082183

loop_
_symmetry_equiv_pos_as_xyz
'x, y, z'
'-x, y+1/2, -z+1/2'
'-x, -y, -z'
'x, -y-1/2, z-1/2'

loop_
_atom_site_label
_atom_site_type_symbol
_atom_site_fract_x
_atom_site_fract_y
_atom_site_fract_z
_atom_site_U_iso_or_equiv
_atom_site_adp_type
_atom_site_occupancy
_atom_site_symmetry_multiplicity
_atom_site_calc_flag
_atom_site_refinement_flags
Na1 Na 0.36348(14) 0.12312(5) 0.60958(11) 0.0365(4) Uani 1 1 d .
O1 O 0.2335(3) 0.09793(10) 0.4092(2) 0.0433(6) Uani 1 1 d .
N1 N 0.6301(3) 0.09159(11) 0.7260(2) 0.0313(7) Uani 1 1 d .
N2 N 0.2242(3) 0.21206(11) 0.5966(2) 0.0361(7) Uani 1 1 d .
N3 N 0.2158(3) 0.11493(11) 0.7491(3) 0.0381(7) Uani 1 1 d .
C1 C 0.6450(4) 0.05099(14) 0.8027(3) 0.0348(8) Uani 1 1 d .
C9 C 0.7133(3) 0.13763(14) 0.7584(3) 0.0346(8) Uani 1 1 d .
H9 H 0.7835 0.1425 0.8396 0.042 Uiso 1 1 calc R
C3 C 0.5363(4) 0.00486(14) 0.7641(3) 0.0355(8) Uani 1 1 d .
C8 C 0.4403(4) -0.00380(14) 0.6414(3) 0.0377(8) Uani 1 1 d .
H8 H 0.4483 0.0206 0.5823 0.045 Uiso 1 1 calc R
C25 C 0.2634(4) 0.12323(14) 0.3120(3) 0.0402(9) Uani 1 1 d .
H25A H 0.3606 0.1078 0.3032 0.048 Uiso 1 1 calc R
H25B H 0.2791 0.1628 0.3259 0.048 Uiso 1 1 calc R
C15 C 0.6281(4) 0.17140(14) 0.5460(3) 0.0375(8) Uani 1 1 d .
H15 H 0.5881 0.1364 0.5170 0.045 Uiso 1 1 calc R
C19 C 0.1879(4) 0.21394(14) 0.7080(3) 0.0423(9) Uani 1 1 d .
H19A H 0.1148 0.2448 0.7025 0.051 Uiso 1 1 calc R
H19B H 0.2887 0.2208 0.7772 0.051 Uiso 1 1 calc R
C7 C 0.3355(4) -0.04705(15) 0.6059(3) 0.0457(10) Uani 1 1 d .
H7 H 0.2725 -0.0518 0.5231 0.055 Uiso 1 1 calc R
C11 C 0.7557(4) 0.23316(14) 0.7080(4) 0.0405(9) Uani 1 1 d .
H11 H 0.8053 0.2408 0.7915 0.049 Uiso 1 1 calc R
C14 C 0.6169(4) 0.21240(15) 0.4650(4) 0.0437(9) Uani 1 1 d .
H14 H 0.5703 0.2049 0.3812 0.052 Uiso 1 1 calc R
C10 C 0.6980(3) 0.18033(14) 0.6715(3) 0.0351(8) Uani 1 1 d .
C4 C 0.5190(4) -0.03358(14) 0.8466(3) 0.0442(9) Uani 1 1 d .
H4 H 0.5818 -0.0297 0.9297 0.053 Uiso 1 1 calc R
C24 C 0.1179(5) 0.11208(16) 0.2019(4) 0.0551(11) Uani 1 1 d .
H24A H 0.1465 0.1094 0.1294 0.066 Uiso 1 1 calc R
H24B H 0.0364 0.1409 0.1891 0.066 Uiso 1 1 calc R
C18 C 0.1125(4) 0.16324(14) 0.7314(4) 0.0444(9) Uani 1 1 d .
H18A H 0.0857 0.1686 0.8041 0.053 Uiso 1 1 calc R
H18B H 0.0110 0.1566 0.6628 0.053 Uiso 1 1 calc R
C12 C 0.7424(4) 0.27409(15) 0.6263(4) 0.0465(10) Uani 1 1 d .
H12 H 0.7815 0.3093 0.6544 0.056 Uiso 1 1 calc R
C23 C 0.0569(4) 0.05855(16) 0.2289(3) 0.0499(10) Uani 1 1 d .
H23A H -0.0604 0.0601 0.2095 0.060 Uiso 1 1 calc R
H23B H 0.0803 0.0290 0.1816 0.060 Uiso 1 1 calc R
C5 C 0.4132(5) -0.07658(16) 0.8095(3) 0.0507(10) Uani 1 1 d .
H5 H 0.4045 -0.1014 0.8677 0.061 Uiso 1 1 calc R
C13 C 0.6719(4) 0.26435(16) 0.5028(4) 0.0508(10) Uani 1 1 d .
H13 H 0.6619 0.2925 0.4462 0.061 Uiso 1 1 calc R
C16 C 0.3379(5) 0.11582(16) 0.8702(3) 0.0552(11) Uani 1 1 d .
H16A H 0.2857 0.1170 0.9295 0.083 Uiso 1 1 calc R
H16B H 0.4057 0.1480 0.8795 0.083 Uiso 1 1 calc R
H16C H 0.4042 0.0831 0.8830 0.083 Uiso 1 1 calc R
C6 C 0.3206(4) -0.08407(16) 0.6906(4) 0.0497(10) Uani 1 1 d .
H6 H 0.2479 -0.1137 0.6659 0.060 Uiso 1 1 calc R
C20 C 0.3232(5) 0.25958(16) 0.5949(4) 0.0570(11) Uani 1 1 d .
H20A H 0.2623 0.2928 0.5927 0.085 Uiso 1 1 calc R
H20B H 0.3524 0.2580 0.5235 0.085 Uiso 1 1 calc R
H20C H 0.4208 0.2595 0.6674 0.085 Uiso 1 1 calc R
C17 C 0.1198(5) 0.06640(17) 0.7322(5) 0.0771(15) Uani 1 1 d .
H17A H 0.1878 0.0345 0.7387 0.116 Uiso 1 1 calc R
H17B H 0.0345 0.0671 0.6523 0.116 Uiso 1 1 calc R
H17C H 0.0720 0.0646 0.7940 0.116 Uiso 1 1 calc R
C2 C 0.7687(5) 0.05593(19) 0.9304(4) 0.0646(12) Uani 1 1 d .
H2A H 0.8710 0.0683 0.9272 0.097 Uiso 1 1 calc R
H2B H 0.7837 0.0205 0.9702 0.097 Uiso 1 1 calc R
H2C H 0.7309 0.0821 0.9758 0.097 Uiso 1 1 calc R
C22 C 0.1429(5) 0.04964(17) 0.3591(4) 0.0618(12) Uani 1 1 d .
H22A H 0.0654 0.0421 0.3987 0.074 Uiso 1 1 calc R
H22B H 0.2159 0.0182 0.3722 0.074 Uiso 1 1 calc R
C21 C 0.0771(5) 0.2143(2) 0.4896(4) 0.0704(14) Uani 1 1 d .
H21A H 0.0168 0.2471 0.4923 0.106 Uiso 1 1 calc R
H21B H 0.0113 0.1822 0.4876 0.106 Uiso 1 1 calc R
H21C H 0.1046 0.2149 0.4174 0.106 Uiso 1 1 calc R

loop_
_atom_site_aniso_label
_atom_site_aniso_U_11
_atom_site_aniso_U_22
_atom_site_aniso_U_33
_atom_site_aniso_U_23
_atom_site_aniso_U_13
_atom_site_aniso_U_12
Na1 0.0299(7) 0.0463(8) 0.0324(8) -0.0015(6) 0.0103(5) 0.0065(6)
O1 0.0458(14) 0.0503(15) 0.0314(14) -0.0032(12) 0.0113(11) -0.0098(12)
N1 0.0262(13) 0.0382(17) 0.0297(15) -0.0027(13) 0.0105(11) 0.0048(12)
N2 0.0288(14) 0.0485(18) 0.0306(16) 0.0042(13) 0.0105(12) 0.0070(13)
N3 0.0357(15) 0.0374(16) 0.0460(19) 0.0035(14) 0.0206(14) 0.0016(13)
C1 0.0332(17) 0.047(2) 0.0224(18) 0.0009(16) 0.0082(14) 0.0082(15)
C9 0.0233(15) 0.048(2) 0.032(2) -0.0106(16) 0.0089(13) -0.0017(15)
C3 0.0359(17) 0.044(2) 0.029(2) 0.0003(16) 0.0152(15) 0.0099(16)
C8 0.0417(19) 0.036(2) 0.034(2) -0.0002(16) 0.0131(16) 0.0094(16)
C25 0.0399(19) 0.040(2) 0.039(2) 0.0032(17) 0.0124(16) -0.0007(16)
C15 0.0291(17) 0.041(2) 0.044(2) -0.0044(17) 0.0154(15) -0.0008(15)
C19 0.0405(19) 0.045(2) 0.046(2) 0.0010(17) 0.0210(17) 0.0077(17)
C7 0.0423(19) 0.047(2) 0.043(2) -0.0099(19) 0.0104(17) 0.0092(18)
C11 0.0257(17) 0.043(2) 0.053(2) -0.0104(19) 0.0141(15) -0.0015(15)
C14 0.0351(19) 0.054(2) 0.047(2) 0.003(2) 0.0208(16) 0.0036(17)
C10 0.0221(15) 0.042(2) 0.041(2) -0.0063(17) 0.0121(14) 0.0007(14)
C4 0.051(2) 0.046(2) 0.038(2) 0.0049(18) 0.0202(17) 0.0036(18)
C24 0.054(2) 0.055(3) 0.042(3) 0.0048(19) 0.0009(18) -0.0109(19)
C18 0.0408(19) 0.048(2) 0.053(2) -0.0026(19) 0.0272(17) 0.0014(17)
C12 0.0315(18) 0.036(2) 0.075(3) -0.007(2) 0.0234(19) -0.0034(16)
C23 0.049(2) 0.055(2) 0.039(2) -0.0074(19) 0.0079(17) -0.0091(19)
C5 0.061(2) 0.055(3) 0.043(3) 0.0034(19) 0.028(2) -0.003(2)
C13 0.042(2) 0.050(3) 0.069(3) 0.014(2) 0.031(2) 0.0039(18)
C16 0.071(3) 0.056(3) 0.043(2) 0.011(2) 0.027(2) 0.019(2)
C6 0.051(2) 0.045(2) 0.059(3) -0.001(2) 0.026(2) 0.0022(18)
C20 0.061(2) 0.052(3) 0.072(3) 0.007(2) 0.042(2) 0.009(2)
C17 0.074(3) 0.047(3) 0.134(5) -0.013(3) 0.066(3) -0.010(2)
C2 0.064(3) 0.072(3) 0.055(3) 0.009(2) 0.019(2) 0.007(2)
C22 0.061(2) 0.061(3) 0.054(3) 0.003(2) 0.009(2) -0.021(2)
C21 0.052(2) 0.102(4) 0.045(3) -0.001(2) 0.003(2) 0.030(3)

loop_
_atom_type_symbol
_atom_type_description
_atom_type_scat_dispersion_real
_atom_type_scat_dispersion_imag
_atom_type_scat_source
C C 0.0033 0.0016 'International Tables Vol C Tables 4.2.6.8 and 6.1.1.4'
H H 0.0000 0.0000 'International Tables Vol C Tables 4.2.6.8 and 6.1.1.4'
N N 0.0061 0.0033 'International Tables Vol C Tables 4.2.6.8 and 6.1.1.4'
O O 0.0106 0.0060 'International Tables Vol C Tables 4.2.6.8 and 6.1.1.4'
Na Na 0.0362 0.0249 'International Tables Vol C Tables 4.2.6.8 and 6.1.1.4'

loop_
_geom_angle_atom_site_label_1
_geom_angle_atom_site_label_2
_geom_angle_atom_site_label_3
_geom_angle
O1 Na1 N1 121.57(10)
O1 Na1 N3 118.56(10)
N1 Na1 N3 104.20(10)
O1 Na1 N2 96.87(10)
N1 Na1 N2 133.27(10)
N3 Na1 N2 74.75(9)
O1 Na1 C15 89.45(10)
N1 Na1 C15 64.17(10)
N3 Na1 C15 150.31(11)
N2 Na1 C15 93.38(10)
O1 Na1 C9 131.32(10)
N1 Na1 C9 25.67(9)
N3 Na1 C9 107.98(10)
N2 Na1 C9 108.73(10)
C15 Na1 C9 49.48(9)
C25 O1 C22 105.6(3)
C25 O1 Na1 123.14(19)
C22 O1 Na1 129.8(2)
C1 N1 C9 122.4(3)
C1 N1 Na1 117.9(2)
C9 N1 Na1 102.89(19)
C21 N2 C20 108.2(3)
C21 N2 C19 111.1(3)
C20 N2 C19 108.6(3)
C21 N2 Na1 110.9(2)
C20 N2 Na1 114.1(2)
C19 N2 Na1 103.9(2)
C17 N3 C16 110.1(3)
C17 N3 C18 109.8(3)
C16 N3 C18 109.4(3)
C17 N3 Na1 114.1(2)
C16 N3 Na1 105.9(2)
C18 N3 Na1 107.3(2)
N1 C1 C3 118.8(3)
N1 C1 C2 118.7(3)
C3 C1 C2 122.4(3)
N1 C9 C10 120.9(3)
N1 C9 Na1 51.44(15)
C10 C9 Na1 81.81(18)
N1 C9 H9 119.6
C10 C9 H9 119.6
Na1 C9 H9 140.9
C4 C3 C8 116.0(3)
C4 C3 C1 122.2(3)
C8 C3 C1 121.8(3)
C7 C8 C3 121.4(3)
C7 C8 H8 119.3
C3 C8 H8 119.3
O1 C25 C24 105.7(3)
O1 C25 H25A 110.6
C24 C25 H25A 110.6
O1 C25 H25B 110.6
C24 C25 H25B 110.6
H25A C25 H25B 108.7
C14 C15 C10 121.4(3)
C14 C15 Na1 127.6(2)
C10 C15 Na1 82.98(19)
C14 C15 H15 119.3
C10 C15 H15 119.3
Na1 C15 H15 60.1
N2 C19 C18 113.9(3)
N2 C19 H19A 108.8
C18 C19 H19A 108.8
N2 C19 H19B 108.8
C18 C19 H19B 108.8
H19A C19 H19B 107.7
C8 C7 C6 121.0(4)
C8 C7 H7 119.5
C6 C7 H7 119.5
C12 C11 C10 122.1(4)
C12 C11 H11 119.0
C10 C11 H11 119.0
C15 C14 C13 121.5(4)
C15 C14 H14 119.2
C13 C14 H14 119.2
C11 C10 C15 116.2(3)
C11 C10 C9 121.4(3)
C15 C10 C9 122.3(3)
C5 C4 C3 121.8(4)
C5 C4 H4 119.1
C3 C4 H4 119.1
C25 C24 C23 103.8(3)
C25 C24 H24A 111.0
C23 C24 H24A 111.0
C25 C24 H24B 111.0
C23 C24 H24B 111.0
H24A C24 H24B 109.0
N3 C18 C19 113.5(3)
N3 C18 H18A 108.9
C19 C18 H18A 108.9
N3 C18 H18B 108.9
C19 C18 H18B 108.9
H18A C18 H18B 107.7
C11 C12 C13 120.7(3)
C11 C12 H12 119.7
C13 C12 H12 119.7
C22 C23 C24 105.4(3)
C22 C23 H23A 110.7
C24 C23 H23A 110.7
C22 C23 H23B 110.7
C24 C23 H23B 110.7
H23A C23 H23B 108.8
C6 C5 C4 121.3(4)
C6 C5 H5 119.4
C4 C5 H5 119.4
C14 C13 C12 118.2(4)
C14 C13 H13 120.9
C12 C13 H13 120.9
N3 C16 H16A 109.5
N3 C16 H16B 109.5
H16A C16 H16B 109.5
N3 C16 H16C 109.5
H16A C16 H16C 109.5
H16B C16 H16C 109.5
C5 C6 C7 118.5(4)
C5 C6 H6 120.7
C7 C6 H6 120.7
N2 C20 H20A 109.5
N2 C20 H20B 109.5
H20A C20 H20B 109.5
N2 C20 H20C 109.5
H20A C20 H20C 109.5
H20B C20 H20C 109.5
N3 C17 H17A 109.5
N3 C17 H17B 109.5
H17A C17 H17B 109.5
N3 C17 H17C 109.5
H17A C17 H17C 109.5
H17B C17 H17C 109.5
C1 C2 H2A 109.5
C1 C2 H2B 109.5
H2A C2 H2B 109.5
C1 C2 H2C 109.5
H2A C2 H2C 109.5
H2B C2 H2C 109.5
O1 C22 C23 108.2(3)
O1 C22 H22A 110.1
C23 C22 H22A 110.1
O1 C22 H22B 110.1
C23 C22 H22B 110.1
H22A C22 H22B 108.4
N2 C21 H21A 109.5
N2 C21 H21B 109.5
H21A C21 H21B 109.5
N2 C21 H21C 109.5
H21A C21 H21C 109.5
H21B C21 H21C 109.5

loop_
_geom_bond_atom_site_label_1
_geom_bond_atom_site_label_2
_geom_bond_distance
Na1 O1 2.330(3)
Na1 N1 2.411(3)
Na1 N3 2.485(3)
Na1 N2 2.500(3)
Na1 C15 2.987(3)
Na1 C9 3.005(3)
O1 C25 1.426(4)
O1 C22 1.442(4)
N1 C1 1.331(4)
N1 C9 1.335(4)
N2 C21 1.462(5)
N2 C20 1.474(5)
N2 C19 1.480(4)
N3 C17 1.444(5)
N3 C16 1.459(5)
N3 C18 1.475(4)
C1 C3 1.458(5)
C1 C2 1.526(5)
C9 C10 1.449(5)
C9 H9 0.9500
C3 C4 1.416(5)
C3 C8 1.417(5)
C8 C7 1.381(5)
C8 H8 0.9500
C25 C24 1.500(5)
C25 H25A 0.9900
C25 H25B 0.9900
C15 C14 1.378(5)
C15 C10 1.413(5)
C15 H15 0.9500
C19 C18 1.495(5)
C19 H19A 0.9900
C19 H19B 0.9900
C7 C6 1.404(5)
C7 H7 0.9500
C11 C12 1.378(5)
C11 C10 1.411(5)
C11 H11 0.9500
C14 C13 1.387(5)
C14 H14 0.9500
C4 C5 1.383(5)
C4 H4 0.9500
C24 C23 1.508(5)
C24 H24A 0.9900
C24 H24B 0.9900
C18 H18A 0.9900
C18 H18B 0.9900
C12 C13 1.396(6)
C12 H12 0.9500
C23 C22 1.476(5)
C23 H23A 0.9900
C23 H23B 0.9900
C5 C6 1.370(5)
C5 H5 0.9500
C13 H13 0.9500
C16 H16A 0.9800
C16 H16B 0.9800
C16 H16C 0.9800
C6 H6 0.9500
C20 H20A 0.9800
C20 H20B 0.9800
C20 H20C 0.9800
C17 H17A 0.9800
C17 H17B 0.9800
C17 H17C 0.9800
C2 H2A 0.9800
C2 H2B 0.9800
C2 H2C 0.9800
C22 H22A 0.9900
C22 H22B 0.9900
C21 H21A 0.9800
C21 H21B 0.9800
C21 H21C 0.9800
